data_2233027
loop_
_publ_author_name
'Zou, Li-Ke'
'Lu, Yan'
'Cheng, Jie'
'He, Xi-Yang'
'Xie, Bin'

_publ_section_title
;
 (<i>meso</i>-5,5,7,12,12,14-Hexamethyl-1,4,8,11-tetraazacyclotetradecane)nickel(II)
 bis[<i>O</i>,<i>O</i>'-(1,2-phenylene) dithiophosphate]
;
_journal_coeditor_code XU5399
_journal_issue 12
_journal_name_full 'Acta Crystallographica Section E'
_journal_page_first m1902
_journal_paper_doi 10.1107/S1600536811050951
_journal_volume 67
_journal_year 2011
_chemical_formula_iupac '[Ni (C16 H36 N4)] (C6 H4 O2 P S2)2'
_chemical_formula_moiety 'C16 H36 N4 Ni 2+, 2(C6 H4 O2 P S2 -)'
_chemical_formula_sum 'C28 H44 N4 Ni O4 P2 S4'
_chemical_formula_weight 749.56
_chemical_name_systematic
;
(<i>meso</i>-5,5,7,12,12,14-Hexamethyl-1,4,8,11-
tetraazacyclotetradecane)nickel(II) bis[<i>O</i>,<i>O</i>'-(1,2-phenylene)
dithiophosphate]
;
_space_group_IT_number 14
_symmetry_cell_setting monoclinic
_symmetry_space_group_name_Hall '-P 2yn'
_symmetry_space_group_name_H-M 'P 1 21/n 1'
_atom_sites_solution_hydrogens geom
_atom_sites_solution_primary direct
_atom_sites_solution_secondary difmap
_audit_creation_method SHELXL-97
_cell_angle_alpha 90.00
_cell_angle_beta 101.029(3)
_cell_angle_gamma 90.00
_cell_formula_units_Z 2
_cell_length_a 9.0012(15)
_cell_length_b 20.500(3)
_cell_length_c 9.6682(17)
_cell_measurement_reflns_used 2892
_cell_measurement_temperature 103(2)
_cell_measurement_theta_max 24.47
_cell_measurement_theta_min 2.37
_cell_volume 1751.1(5)
_computing_cell_refinement 'SAINT (Bruker, 2007)'
_computing_data_collection 'SMART (Bruker, 2007)'
_computing_data_reduction 'SAINT (Bruker, 2007)'
_computing_molecular_graphics 'ORTEP-3 for Windows (Farrugia,1997)'
_computing_publication_material 'SHELXL97 (Sheldrick, 2008)'
_computing_structure_refinement 'SHELXL97 (Sheldrick, 2008)'
_computing_structure_solution 'SHELXS97 (Sheldrick, 2008)'
_diffrn_ambient_temperature 103(2)
_diffrn_measured_fraction_theta_full 1.000
_diffrn_measured_fraction_theta_max 1.000
_diffrn_measurement_device_type 'Bruker SMART 1000 CCD area-detector'
_diffrn_measurement_method '\f and \w scans'
_diffrn_radiation_monochromator graphite
_diffrn_radiation_source 'fine-focus sealed tube'
_diffrn_radiation_type MoK\a
_diffrn_radiation_wavelength 0.71073
_diffrn_reflns_av_R_equivalents 0.0264
_diffrn_reflns_av_sigmaI/netI 0.0297
_diffrn_reflns_limit_h_max 10
_diffrn_reflns_limit_h_min -10
_diffrn_reflns_limit_k_max 21
_diffrn_reflns_limit_k_min -24
_diffrn_reflns_limit_l_max 11
_diffrn_reflns_limit_l_min -10
_diffrn_reflns_number 9094
_diffrn_reflns_theta_full 25.05
_diffrn_reflns_theta_max 25.05
_diffrn_reflns_theta_min 1.99
_exptl_absorpt_coefficient_mu 0.922
_exptl_absorpt_correction_T_max 0.8516
_exptl_absorpt_correction_T_min 0.8090
_exptl_absorpt_correction_type multi-scan
_exptl_absorpt_process_details '(SADABS; Bruker, 2001)'
_exptl_crystal_colour orange
_exptl_crystal_density_diffrn 1.422
_exptl_crystal_density_method 'not measured'
_exptl_crystal_description block
_exptl_crystal_F_000 788
_exptl_crystal_size_max 0.24
_exptl_crystal_size_mid 0.21
_exptl_crystal_size_min 0.18
_refine_diff_density_max 0.395
_refine_diff_density_min -0.267
_refine_ls_extinction_method none
_refine_ls_goodness_of_fit_ref 1.041
_refine_ls_hydrogen_treatment constr
_refine_ls_matrix_type full
_refine_ls_number_parameters 197
_refine_ls_number_reflns 3103
_refine_ls_number_restraints 0
_refine_ls_restrained_S_all 1.041
_refine_ls_R_factor_all 0.0485
_refine_ls_R_factor_gt 0.0355
_refine_ls_shift/su_max 0.000
_refine_ls_shift/su_mean 0.000
_refine_ls_structure_factor_coef Fsqd
_refine_ls_weighting_details 'calc w=1/[\s^2^(Fo^2^)+(0.0391P)^2^+0.6628P] where P=(Fo^2^+2Fc^2^)/3'
_refine_ls_weighting_scheme calc
_refine_ls_wR_factor_gt 0.0810
_refine_ls_wR_factor_ref 0.0874
_reflns_number_gt 2504
_reflns_number_total 3103
_reflns_threshold_expression I>2sigma(I)
_cod_data_source_file xu5399.cif
_cod_data_source_block I
_cod_original_sg_symbol_H-M 'P 21/n'
_cod_database_code 2233027
_cod_database_fobs_code 2233027

loop_
_symmetry_equiv_pos_as_xyz
'x, y, z'
'-x+1/2, y+1/2, -z+1/2'
'-x, -y, -z'
'x-1/2, -y-1/2, z-1/2'

loop_
_atom_site_type_symbol
_atom_site_label
_atom_site_fract_x
_atom_site_fract_y
_atom_site_fract_z
_atom_site_U_iso_or_equiv
_atom_site_adp_type
_atom_site_calc_flag
_atom_site_refinement_flags
_atom_site_occupancy
_atom_site_symmetry_multiplicity
Ni Ni1 0.5000 0.0000 0.5000 0.03286(14) Uani d S 1 2
S S1 0.84141(10) 0.04903(4) 0.31736(11) 0.0756(3) Uani d . 1 1
S S2 0.57109(9) 0.16238(5) 0.21370(10) 0.0726(3) Uani d . 1 1
P P1 0.78079(8) 0.13550(4) 0.24736(8) 0.0500(2) Uani d . 1 1
O O1 0.8895(2) 0.18987(10) 0.34393(19) 0.0570(5) Uani d . 1 1
O O2 0.8521(2) 0.14989(10) 0.10467(19) 0.0585(5) Uani d . 1 1
N N1 0.3804(2) 0.03328(10) 0.3268(2) 0.0399(5) Uani d . 1 1
H H1 0.4450 0.0565 0.2935 0.060 Uiso d R 1 1
N N2 0.3989(2) 0.06439(9) 0.5965(2) 0.0382(5) Uani d . 1 1
H H2 0.3256 0.0411 0.6148 0.057 Uiso d R 1 1
C C1 0.3140(3) -0.01378(13) 0.2112(3) 0.0480(7) Uani d . 1 1
C C2 0.2676(3) 0.08059(14) 0.3600(3) 0.0586(8) Uani d . 1 1
H H2A 0.2407 0.1116 0.2836 0.070 Uiso calc R 1 1
H H2B 0.1766 0.0580 0.3729 0.070 Uiso calc R 1 1
C C3 0.3369(4) 0.11486(13) 0.4913(3) 0.0557(8) Uani d . 1 1
H H3A 0.2615 0.1409 0.5255 0.067 Uiso calc R 1 1
H H3B 0.4172 0.1435 0.4741 0.067 Uiso calc R 1 1
C C4 0.4665(3) 0.09635(12) 0.7326(3) 0.0446(6) Uani d . 1 1
H H4 0.5371 0.1300 0.7131 0.054 Uiso calc R 1 1
C C5 0.5544(3) 0.04792(14) 0.8347(3) 0.0519(7) Uani d . 1 1
H H5A 0.4844 0.0148 0.8546 0.062 Uiso calc R 1 1
H H5B 0.5927 0.0706 0.9223 0.062 Uiso calc R 1 1
C C6 0.2265(4) 0.02438(17) 0.0854(3) 0.0718(10) Uani d . 1 1
H H6A 0.1377 0.0433 0.1104 0.108 Uiso calc R 1 1
H H6B 0.1972 -0.0046 0.0069 0.108 Uiso calc R 1 1
H H6C 0.2897 0.0583 0.0600 0.108 Uiso calc R 1 1
C C7 0.2087(3) -0.06079(15) 0.2663(4) 0.0655(9) Uani d . 1 1
H H7A 0.2609 -0.0803 0.3522 0.098 Uiso calc R 1 1
H H7B 0.1769 -0.0942 0.1975 0.098 Uiso calc R 1 1
H H7C 0.1217 -0.0375 0.2841 0.098 Uiso calc R 1 1
C C8 0.3449(4) 0.12954(15) 0.7982(3) 0.0619(8) Uani d . 1 1
H H8A 0.2989 0.1640 0.7376 0.093 Uiso calc R 1 1
H H8B 0.3902 0.1473 0.8883 0.093 Uiso calc R 1 1
H H8C 0.2692 0.0982 0.8102 0.093 Uiso calc R 1 1
C C9 0.9811(3) 0.18714(13) 0.1402(3) 0.0471(7) Uani d . 1 1
C C10 1.0029(3) 0.20927(12) 0.2761(3) 0.0468(7) Uani d . 1 1
C C11 1.1268(3) 0.24600(14) 0.3339(4) 0.0624(9) Uani d . 1 1
H H11 1.1422 0.2608 0.4265 0.075 Uiso calc R 1 1
C C12 1.2278(4) 0.25961(15) 0.2455(5) 0.0791(12) Uani d . 1 1
H H12 1.3141 0.2839 0.2807 0.095 Uiso calc R 1 1
C C13 1.2051(4) 0.23869(18) 0.1089(5) 0.0787(11) Uani d . 1 1
H H13 1.2743 0.2497 0.0527 0.094 Uiso calc R 1 1
C C14 1.0806(3) 0.20142(16) 0.0538(4) 0.0641(9) Uani d . 1 1
H H14 1.0647 0.1865 -0.0387 0.077 Uiso calc R 1 1

loop_
_atom_site_aniso_label
_atom_site_aniso_U_11
_atom_site_aniso_U_22
_atom_site_aniso_U_33
_atom_site_aniso_U_12
_atom_site_aniso_U_13
_atom_site_aniso_U_23
Ni1 0.0389(3) 0.0275(2) 0.0334(2) -0.00032(19) 0.00984(18) 0.00063(18)
S1 0.0628(5) 0.0595(5) 0.1091(7) -0.0099(4) 0.0279(5) 0.0137(5)
S2 0.0503(5) 0.0852(7) 0.0857(6) -0.0006(4) 0.0217(4) 0.0079(5)
P1 0.0474(4) 0.0560(5) 0.0498(4) -0.0123(4) 0.0176(3) -0.0053(3)
O1 0.0628(12) 0.0608(13) 0.0503(11) -0.0129(10) 0.0184(10) -0.0141(9)
O2 0.0536(11) 0.0802(14) 0.0446(11) -0.0208(11) 0.0167(9) -0.0084(10)
N1 0.0484(12) 0.0350(12) 0.0364(11) 0.0004(10) 0.0083(9) -0.0002(9)
N2 0.0435(12) 0.0317(11) 0.0410(12) -0.0022(9) 0.0126(9) -0.0001(9)
C1 0.0514(16) 0.0494(17) 0.0402(15) -0.0020(13) 0.0014(12) -0.0059(12)
C2 0.0638(19) 0.0555(18) 0.0521(17) 0.0238(15) -0.0002(14) -0.0023(14)
C3 0.073(2) 0.0432(16) 0.0505(17) 0.0183(14) 0.0106(15) 0.0000(13)
C4 0.0549(16) 0.0376(14) 0.0432(15) -0.0049(12) 0.0138(12) -0.0072(12)
C5 0.0651(18) 0.0538(17) 0.0369(15) -0.0001(15) 0.0100(13) -0.0087(13)
C6 0.083(2) 0.079(2) 0.0445(18) 0.0131(19) -0.0088(16) -0.0060(16)
C7 0.0553(19) 0.0515(18) 0.090(2) -0.0115(15) 0.0137(17) -0.0112(17)
C8 0.081(2) 0.0542(18) 0.0559(18) 0.0109(16) 0.0270(16) -0.0090(14)
C9 0.0394(15) 0.0453(16) 0.0571(17) 0.0003(12) 0.0103(13) 0.0099(13)
C10 0.0436(15) 0.0351(14) 0.0619(18) 0.0019(12) 0.0109(13) 0.0032(13)
C11 0.0501(17) 0.0376(16) 0.091(2) 0.0022(14) -0.0069(17) -0.0060(15)
C12 0.0405(18) 0.0412(19) 0.152(4) -0.0033(15) 0.010(2) 0.015(2)
C13 0.050(2) 0.069(2) 0.123(3) 0.0075(18) 0.031(2) 0.040(2)
C14 0.0521(19) 0.075(2) 0.070(2) 0.0051(17) 0.0218(16) 0.0247(17)

loop_
_atom_type_symbol
_atom_type_description
_atom_type_scat_dispersion_real
_atom_type_scat_dispersion_imag
_atom_type_scat_source
C C 0.0033 0.0016 'International Tables Vol C Tables 4.2.6.8 and 6.1.1.4'
H H 0.0000 0.0000 'International Tables Vol C Tables 4.2.6.8 and 6.1.1.4'
N N 0.0061 0.0033 'International Tables Vol C Tables 4.2.6.8 and 6.1.1.4'
O O 0.0106 0.0060 'International Tables Vol C Tables 4.2.6.8 and 6.1.1.4'
P P 0.1023 0.0942 'International Tables Vol C Tables 4.2.6.8 and 6.1.1.4'
S S 0.1246 0.1234 'International Tables Vol C Tables 4.2.6.8 and 6.1.1.4'
Ni Ni 0.3393 1.1124 'International Tables Vol C Tables 4.2.6.8 and 6.1.1.4'

loop_
_geom_angle_atom_site_label_1
_geom_angle_atom_site_label_2
_geom_angle_atom_site_label_3
_geom_angle_site_symmetry_1
_geom_angle_site_symmetry_3
_geom_angle
N1 Ni1 N1 . 3_656 180.00(13)
N1 Ni1 N2 . 3_656 93.33(8)
N1 Ni1 N2 3_656 3_656 86.67(8)
N1 Ni1 N2 . . 86.67(8)
N1 Ni1 N2 3_656 . 93.33(8)
N2 Ni1 N2 3_656 . 180.00(9)
O1 P1 O2 . . 93.95(10)
O1 P1 S2 . . 110.90(9)
O2 P1 S2 . . 109.30(9)
O1 P1 S1 . . 108.88(9)
O2 P1 S1 . . 109.02(9)
S2 P1 S1 . . 121.33(5)
C10 O1 P1 . . 109.87(17)
C9 O2 P1 . . 109.47(16)
C2 N1 C1 . . 112.8(2)
C2 N1 Ni1 . . 109.51(16)
C1 N1 Ni1 . . 119.43(16)
C2 N1 H1 . . 105.0
C1 N1 H1 . . 106.1
Ni1 N1 H1 . . 102.4
C3 N2 C4 . . 109.58(19)
C3 N2 Ni1 . . 107.08(15)
C4 N2 Ni1 . . 124.98(15)
C3 N2 H2 . . 109.1
C4 N2 H2 . . 105.2
Ni1 N2 H2 . . 99.7
N1 C1 C5 . 3_656 106.9(2)
N1 C1 C7 . . 109.4(2)
C5 C1 C7 3_656 . 112.7(2)
N1 C1 C6 . . 109.4(2)
C5 C1 C6 3_656 . 108.4(2)
C7 C1 C6 . . 110.0(2)
C3 C2 N1 . . 107.6(2)
C3 C2 H2A . . 110.2
N1 C2 H2A . . 110.2
C3 C2 H2B . . 110.2
N1 C2 H2B . . 110.2
H2A C2 H2B . . 108.5
C2 C3 N2 . . 107.4(2)
C2 C3 H3A . . 110.2
N2 C3 H3A . . 110.2
C2 C3 H3B . . 110.2
N2 C3 H3B . . 110.2
H3A C3 H3B . . 108.5
N2 C4 C5 . . 111.2(2)
N2 C4 C8 . . 111.0(2)
C5 C4 C8 . . 110.4(2)
N2 C4 H4 . . 108.0
C5 C4 H4 . . 108.0
C8 C4 H4 . . 108.0
C4 C5 C1 . 3_656 117.0(2)
C4 C5 H5A . . 108.1
C1 C5 H5A 3_656 . 108.1
C4 C5 H5B . . 108.1
C1 C5 H5B 3_656 . 108.1
H5A C5 H5B . . 107.3
C1 C6 H6A . . 109.5
C1 C6 H6B . . 109.5
H6A C6 H6B . . 109.5
C1 C6 H6C . . 109.5
H6A C6 H6C . . 109.5
H6B C6 H6C . . 109.5
C1 C7 H7A . . 109.5
C1 C7 H7B . . 109.5
H7A C7 H7B . . 109.5
C1 C7 H7C . . 109.5
H7A C7 H7C . . 109.5
H7B C7 H7C . . 109.5
C4 C8 H8A . . 109.5
C4 C8 H8B . . 109.5
H8A C8 H8B . . 109.5
C4 C8 H8C . . 109.5
H8A C8 H8C . . 109.5
H8B C8 H8C . . 109.5
C10 C9 C14 . . 121.7(3)
C10 C9 O2 . . 112.5(2)
C14 C9 O2 . . 125.8(3)
C9 C10 C11 . . 121.9(3)
C9 C10 O1 . . 112.3(2)
C11 C10 O1 . . 125.8(3)
C10 C11 C12 . . 115.8(3)
C10 C11 H11 . . 122.1
C12 C11 H11 . . 122.1
C13 C12 C11 . . 122.5(3)
C13 C12 H12 . . 118.8
C11 C12 H12 . . 118.8
C12 C13 C14 . . 120.6(3)
C12 C13 H13 . . 119.7
C14 C13 H13 . . 119.7
C9 C14 C13 . . 117.5(3)
C9 C14 H14 . . 121.3
C13 C14 H14 . . 121.3

loop_
_geom_bond_atom_site_label_1
_geom_bond_atom_site_label_2
_geom_bond_site_symmetry_2
_geom_bond_distance
_geom_bond_publ_flag
Ni1 N1 . 1.9332(19) y
Ni1 N1 3_656 1.9332(19) ?
Ni1 N2 3_656 1.9410(19) ?
Ni1 N2 . 1.9410(19) y
S1 P1 . 1.9383(12) ?
S2 P1 . 1.9332(12) ?
P1 O1 . 1.6497(19) ?
P1 O2 . 1.6554(19) ?
O1 C10 . 1.374(3) ?
O2 C9 . 1.377(3) ?
N1 C2 . 1.483(3) ?
N1 C1 . 1.511(3) ?
N1 H1 . 0.8600 ?
N2 C3 . 1.483(3) ?
N2 C4 . 1.491(3) ?
N2 H2 . 0.8600 ?
C1 C5 3_656 1.514(4) ?
C1 C7 . 1.518(4) ?
C1 C6 . 1.532(4) ?
C2 C3 . 1.480(4) ?
C2 H2A . 0.9700 ?
C2 H2B . 0.9700 ?
C3 H3A . 0.9700 ?
C3 H3B . 0.9700 ?
C4 C5 . 1.512(4) ?
C4 C8 . 1.526(4) ?
C4 H4 . 0.9800 ?
C5 C1 3_656 1.514(4) ?
C5 H5A . 0.9700 ?
C5 H5B . 0.9700 ?
C6 H6A . 0.9600 ?
C6 H6B . 0.9600 ?
C6 H6C . 0.9600 ?
C7 H7A . 0.9600 ?
C7 H7B . 0.9600 ?
C7 H7C . 0.9600 ?
C8 H8A . 0.9600 ?
C8 H8B . 0.9600 ?
C8 H8C . 0.9600 ?
C9 C10 . 1.368(4) ?
C9 C14 . 1.368(4) ?
C10 C11 . 1.373(4) ?
C11 C12 . 1.390(5) ?
C11 H11 . 0.9300 ?
C12 C13 . 1.366(5) ?
C12 H12 . 0.9300 ?
C13 C14 . 1.377(5) ?
C13 H13 . 0.9300 ?
C14 H14 . 0.9300 ?

loop_
_geom_hbond_atom_site_label_D
_geom_hbond_atom_site_label_H
_geom_hbond_atom_site_label_A
_geom_hbond_site_symmetry_A
_geom_hbond_distance_DH
_geom_hbond_distance_HA
_geom_hbond_distance_DA
_geom_hbond_angle_DHA
N1 H1 S2 . 0.86 2.63 3.444(2) 158
N2 H2 S1 3_656 0.86 2.55 3.386(2) 166

loop_
_geom_torsion_atom_site_label_1
_geom_torsion_atom_site_label_2
_geom_torsion_atom_site_label_3
_geom_torsion_atom_site_label_4
_geom_torsion_site_symmetry_1
_geom_torsion_site_symmetry_4
_geom_torsion
O2 P1 O1 C10 . . -12.84(19)
S2 P1 O1 C10 . . -125.24(16)
S1 P1 O1 C10 . . 98.80(17)
O1 P1 O2 C9 . . 12.24(19)
S2 P1 O2 C9 . . 126.01(16)
S1 P1 O2 C9 . . -99.28(17)
N2 Ni1 N1 C2 3_656 . 172.52(18)
N2 Ni1 N1 C2 . . -7.48(18)
N2 Ni1 N1 C1 3_656 . 40.32(19)
N2 Ni1 N1 C1 . . -139.68(19)
N1 Ni1 N2 C3 . . -19.90(17)
N1 Ni1 N2 C3 3_656 . 160.10(17)
N1 Ni1 N2 C4 . . -149.9(2)
N1 Ni1 N2 C4 3_656 . 30.1(2)
C2 N1 C1 C5 . 3_656 167.1(2)
Ni1 N1 C1 C5 . 3_656 -62.1(3)
C2 N1 C1 C7 . . -70.6(3)
Ni1 N1 C1 C7 . . 60.1(3)
C2 N1 C1 C6 . . 49.9(3)
Ni1 N1 C1 C6 . . -179.32(19)
C1 N1 C2 C3 . . 169.0(2)
Ni1 N1 C2 C3 . . 33.5(3)
N1 C2 C3 N2 . . -50.3(3)
C4 N2 C3 C2 . . -178.4(2)
Ni1 N2 C3 C2 . . 43.3(3)
C3 N2 C4 C5 . . -170.2(2)
Ni1 N2 C4 C5 . . -41.2(3)
C3 N2 C4 C8 . . 66.5(3)
Ni1 N2 C4 C8 . . -164.52(18)
N2 C4 C5 C1 . 3_656 60.0(3)
C8 C4 C5 C1 . 3_656 -176.3(2)
P1 O2 C9 C10 . . -8.4(3)
P1 O2 C9 C14 . . 171.1(2)
C14 C9 C10 C11 . . -1.1(4)
O2 C9 C10 C11 . . 178.4(2)
C14 C9 C10 O1 . . 179.5(2)
O2 C9 C10 O1 . . -1.0(3)
P1 O1 C10 C9 . . 10.0(3)
P1 O1 C10 C11 . . -169.3(2)
C9 C10 C11 C12 . . 0.4(4)
O1 C10 C11 C12 . . 179.7(3)
C10 C11 C12 C13 . . 0.8(5)
C11 C12 C13 C14 . . -1.5(5)
C10 C9 C14 C13 . . 0.5(4)
O2 C9 C14 C13 . . -179.0(3)
C12 C13 C14 C9 . . 0.8(5)
